data_1558765
loop_
_publ_author_name
'He\&s, Merlin'
'Stennett, Thomas'
'Fantuzzi, Felipe'
'Bertermann, R\"udiger'
'Schock, Marvin'
'Sch\"afer, Marius'
'Thiess, Torsten'
'Braunschweig, Holger'

_publ_section_title
;
 Diverse Ring-Opening Reactions of Rhodium \h4-Azaborete Complexes
;
_journal_name_full 'Chemical Science'
_journal_paper_doi 10.1039/D0SC02283G
_journal_year 2020
_chemical_formula_moiety 'C22 H42 B Cl N P2 Rh'
_chemical_formula_sum 'C22 H42 B Cl N P2 Rh'
_chemical_formula_weight 531.67
_space_group_crystal_system orthorhombic
_space_group_IT_number 61
_space_group_name_Hall '-P 2ac 2ab'
_space_group_name_H-M_alt 'P b c a'
_atom_sites_solution_hydrogens geom
_atom_sites_solution_primary dual
_atom_sites_solution_secondary difmap
_audit_creation_method SHELXL-2017/1
_audit_update_record
;
2020-04-15 deposited with the CCDC.	2020-07-23 downloaded from the CCDC.
;
_cell_angle_alpha 90
_cell_angle_beta 90
_cell_angle_gamma 90
_cell_formula_units_Z 8
_cell_length_a 10.096(3)
_cell_length_b 18.272(9)
_cell_length_c 28.341(2)
_cell_measurement_reflns_used 9773
_cell_measurement_temperature 100(2)
_cell_measurement_theta_max 27.08
_cell_measurement_theta_min 2.34
_cell_volume 5228(3)
_computing_cell_refinement 'Saint+ ver. V8.38A (Bruker AXS)'
_computing_data_collection 'APEX2 ver. 2014.9 (Bruker AXS)'
_computing_data_reduction 'Saint+ ver. V8.38A (Bruker AXS)'
_computing_molecular_graphics 'ShelXLe (Huebschle et all, 2011)'
_computing_publication_material 'SHELXL-2017/1 (Sheldrick, 2017)'
_computing_structure_refinement 'SHELXL-2017/1 (Sheldrick, 2017)'
_computing_structure_solution 'SHELXT (Sheldrick, 2014)'
_diffrn_ambient_temperature 100(2)
_diffrn_detector 'CCD area detector (Apex2)'
_diffrn_detector_area_resol_mean 8.333
_diffrn_measured_fraction_theta_full 0.998
_diffrn_measured_fraction_theta_max 0.998
_diffrn_measurement_device_type 'Bruker X8-APEX II'
_diffrn_measurement_method '\f and \w scans'
_diffrn_radiation_monochromator 'multi-layer mirror'
_diffrn_radiation_type MoK\a
_diffrn_radiation_wavelength 0.71073
_diffrn_reflns_av_R_equivalents 0.0408
_diffrn_reflns_av_unetI/netI 0.0208
_diffrn_reflns_Laue_measured_fraction_full 0.998
_diffrn_reflns_Laue_measured_fraction_max 0.998
_diffrn_reflns_limit_h_max 12
_diffrn_reflns_limit_h_min -12
_diffrn_reflns_limit_k_max 22
_diffrn_reflns_limit_k_min -22
_diffrn_reflns_limit_l_max 24
_diffrn_reflns_limit_l_min -34
_diffrn_reflns_number 45906
_diffrn_reflns_point_group_measured_fraction_full 0.998
_diffrn_reflns_point_group_measured_fraction_max 0.998
_diffrn_reflns_theta_full 26.000
_diffrn_reflns_theta_max 26.020
_diffrn_reflns_theta_min 2.229
_diffrn_source 'rotating-anode (Nonius FR-591)'
_exptl_absorpt_coefficient_mu 0.886
_exptl_absorpt_correction_T_max 0.7455
_exptl_absorpt_correction_T_min 0.6161
_exptl_absorpt_correction_type multi-scan
_exptl_absorpt_process_details 'SadAbs 2016/2 (Bruker AXS)'
_exptl_crystal_colour yellow
_exptl_crystal_density_diffrn 1.351
_exptl_crystal_description block
_exptl_crystal_F_000 2224
_exptl_crystal_size_max 0.426
_exptl_crystal_size_mid 0.28
_exptl_crystal_size_min 0.182
_refine_diff_density_max 0.534
_refine_diff_density_min -0.252
_refine_diff_density_rms 0.060
_refine_ls_extinction_method none
_refine_ls_goodness_of_fit_ref 1.058
_refine_ls_hydrogen_treatment constr
_refine_ls_matrix_type full
_refine_ls_number_parameters 266
_refine_ls_number_reflns 5152
_refine_ls_number_restraints 0
_refine_ls_restrained_S_all 1.058
_refine_ls_R_factor_all 0.0250
_refine_ls_R_factor_gt 0.0226
_refine_ls_shift/su_max 0.002
_refine_ls_shift/su_mean 0.000
_refine_ls_structure_factor_coef Fsqd
_refine_ls_weighting_details 'w=1/[\s^2^(Fo^2^)+(0.0271P)^2^+3.6014P] where P=(Fo^2^+2Fc^2^)/3'
_refine_ls_weighting_scheme calc
_refine_ls_wR_factor_gt 0.0562
_refine_ls_wR_factor_ref 0.0578
_reflns_Friedel_coverage 0.000
_reflns_number_gt 4776
_reflns_number_total 5152
_reflns_threshold_expression 'I > 2\s(I)'
_cod_data_source_file d0sc02283g2.cif
_cod_data_source_block test_a_CCDC14
_cod_database_code 1558765
_shelx_shelxl_version_number 2017/1
_shelx_space_group_comment
;
The symmetry employed for this shelxl refinement is uniquely defined
by the following loop, which should always be used as a source of
symmetry information in preference to the above space-group names.
They are only intended as comments.
;
_shelx_estimated_absorpt_t_min 0.704
_shelx_estimated_absorpt_t_max 0.855

loop_
_space_group_symop_operation_xyz
'x, y, z'
'-x+1/2, -y, z+1/2'
'-x, y+1/2, -z+1/2'
'x+1/2, -y+1/2, -z'
'-x, -y, -z'
'x-1/2, y, -z-1/2'
'x, -y-1/2, z-1/2'
'-x-1/2, y-1/2, z'

loop_
_atom_site_label
_atom_site_type_symbol
_atom_site_fract_x
_atom_site_fract_y
_atom_site_fract_z
_atom_site_U_iso_or_equiv
_atom_site_adp_type
_atom_site_occupancy
_atom_site_site_symmetry_order
_atom_site_calc_flag
_atom_site_refinement_flags_posn
_atom_site_refinement_flags_adp
_atom_site_refinement_flags_occupancy
_atom_site_disorder_assembly
_atom_site_disorder_group
Rh1 Rh 0.22150(2) 0.67362(2) 0.39525(2) 0.01302(5) Uani 1 1 d . . . . .
P1 P 0.27686(4) 0.68849(2) 0.47298(2) 0.01653(10) Uani 1 1 d . . . . .
N1 N 0.47533(13) 0.59196(7) 0.38311(5) 0.0142(3) Uani 1 1 d . . . . .
B1 B 0.33482(18) 0.58424(9) 0.38277(6) 0.0136(3) Uani 1 1 d . . . . .
C1 C 0.40325(15) 0.71260(9) 0.38295(6) 0.0153(3) Uani 1 1 d . . . . .
H1 H 0.415135 0.763834 0.379153 0.018 Uiso 1 1 calc R U . . .
C2 C 0.50834(16) 0.66854(8) 0.37992(6) 0.0146(3) Uani 1 1 d . . . . .
P2 P 0.15025(4) 0.70626(2) 0.32078(2) 0.01850(10) Uani 1 1 d . . . . .
C3 C 0.64557(16) 0.69660(10) 0.36914(6) 0.0213(4) Uani 1 1 d . . . . .
H3A H 0.670444 0.682368 0.337000 0.032 Uiso 1 1 calc R U . . .
H3B H 0.708786 0.675599 0.391616 0.032 Uiso 1 1 calc R U . . .
H3C H 0.646629 0.750073 0.371800 0.032 Uiso 1 1 calc R U . . .
C5 C 0.51183(19) 0.45850(10) 0.38981(7) 0.0265(4) Uani 1 1 d . . . . .
H5A H 0.466598 0.448767 0.359870 0.040 Uiso 1 1 calc R U . . .
H5B H 0.447178 0.457855 0.415604 0.040 Uiso 1 1 calc R U . . .
H5C H 0.579024 0.420760 0.395344 0.040 Uiso 1 1 calc R U . . .
Cl4 Cl -0.01292(4) 0.66371(3) 0.41519(2) 0.02771(11) Uani 1 1 d . . . . .
C4 C 0.57812(17) 0.53324(9) 0.38768(6) 0.0197(4) Uani 1 1 d . . . . .
C6 C 0.67501(19) 0.53296(11) 0.34565(7) 0.0292(4) Uani 1 1 d . . . . .
H6A H 0.625620 0.540356 0.316267 0.044 Uiso 1 1 calc R U . . .
H6B H 0.721301 0.485855 0.344410 0.044 Uiso 1 1 calc R U . . .
H6C H 0.739706 0.572479 0.349551 0.044 Uiso 1 1 calc R U . . .
C7 C 0.65589(18) 0.54262(10) 0.43406(6) 0.0234(4) Uani 1 1 d . . . . .
H7A H 0.728330 0.506958 0.435157 0.035 Uiso 1 1 calc R U . . .
H7B H 0.596422 0.534604 0.460900 0.035 Uiso 1 1 calc R U . . .
H7C H 0.692388 0.592255 0.435636 0.035 Uiso 1 1 calc R U . . .
C8 C 0.24349(16) 0.51868(8) 0.36608(6) 0.0151(3) Uani 1 1 d . . . . .
C9 C 0.15173(18) 0.48301(9) 0.39591(6) 0.0187(4) Uani 1 1 d . . . . .
C10 C 0.05782(17) 0.43558(9) 0.37683(6) 0.0207(4) Uani 1 1 d . . . . .
H10 H -0.003637 0.412405 0.397348 0.025 Uiso 1 1 calc R U . . .
C11 C 0.05124(17) 0.42114(8) 0.32882(6) 0.0195(4) Uani 1 1 d . . . . .
C12 C 0.14640(17) 0.45260(9) 0.30007(6) 0.0185(3) Uani 1 1 d . . . . .
H12 H 0.146792 0.441090 0.267384 0.022 Uiso 1 1 calc R U . . .
C13 C 0.24147(17) 0.50055(9) 0.31761(6) 0.0163(3) Uani 1 1 d . . . . .
C14 C 0.15102(19) 0.49598(10) 0.44828(6) 0.0251(4) Uani 1 1 d . . . . .
H14A H 0.239270 0.511748 0.458484 0.038 Uiso 1 1 calc R U . . .
H14B H 0.127150 0.450567 0.464589 0.038 Uiso 1 1 calc R U . . .
H14C H 0.086177 0.534097 0.455919 0.038 Uiso 1 1 calc R U . . .
C15 C -0.05701(18) 0.37355(10) 0.30851(7) 0.0250(4) Uani 1 1 d . . . . .
H15A H -0.080519 0.391217 0.276954 0.038 Uiso 1 1 calc R U . . .
H15B H -0.135080 0.375671 0.329014 0.038 Uiso 1 1 calc R U . . .
H15C H -0.025663 0.322902 0.306393 0.038 Uiso 1 1 calc R U . . .
C16 C 0.34132(17) 0.53191(10) 0.28346(6) 0.0207(4) Uani 1 1 d . . . . .
H16A H 0.299056 0.539612 0.252734 0.031 Uiso 1 1 calc R U . . .
H16B H 0.415450 0.497724 0.279935 0.031 Uiso 1 1 calc R U . . .
H16C H 0.374233 0.578743 0.295568 0.031 Uiso 1 1 calc R U . . .
C17 C 0.43387(17) 0.65974(10) 0.49776(6) 0.0235(4) Uani 1 1 d . . . . .
H17A H 0.433417 0.606553 0.502213 0.035 Uiso 1 1 calc R U . . .
H17B H 0.447387 0.683871 0.528266 0.035 Uiso 1 1 calc R U . . .
H17C H 0.505751 0.673242 0.476216 0.035 Uiso 1 1 calc R U . . .
C18 C 0.16219(19) 0.66030(11) 0.51897(7) 0.0255(4) Uani 1 1 d . . . . .
H18A H 0.071970 0.674581 0.510139 0.038 Uiso 1 1 calc R U . . .
H18B H 0.186357 0.684060 0.548748 0.038 Uiso 1 1 calc R U . . .
H18C H 0.166417 0.607047 0.522812 0.038 Uiso 1 1 calc R U . . .
C19 C 0.28091(17) 0.78762(10) 0.48022(7) 0.0234(4) Uani 1 1 d . . . . .
H19A H 0.349259 0.808379 0.459636 0.035 Uiso 1 1 calc R U . . .
H19B H 0.301188 0.799577 0.513144 0.035 Uiso 1 1 calc R U . . .
H19C H 0.194451 0.808178 0.471768 0.035 Uiso 1 1 calc R U . . .
C20 C 0.2657(2) 0.73354(13) 0.27487(7) 0.0353(5) Uani 1 1 d . . . . .
H20A H 0.312611 0.690310 0.263077 0.053 Uiso 1 1 calc R U . . .
H20B H 0.329740 0.768450 0.287839 0.053 Uiso 1 1 calc R U . . .
H20C H 0.216919 0.756589 0.248920 0.053 Uiso 1 1 calc R U . . .
C21 C 0.0367(2) 0.64595(12) 0.29015(8) 0.0379(5) Uani 1 1 d . . . . .
H21A H 0.010996 0.668131 0.260029 0.057 Uiso 1 1 calc R U . . .
H21B H -0.042373 0.638257 0.309588 0.057 Uiso 1 1 calc R U . . .
H21C H 0.080034 0.598835 0.284269 0.057 Uiso 1 1 calc R U . . .
C22 C 0.0548(2) 0.79000(11) 0.32745(8) 0.0367(5) Uani 1 1 d . . . . .
H22A H 0.015866 0.803531 0.296999 0.055 Uiso 1 1 calc R U . . .
H22B H 0.113044 0.829424 0.338368 0.055 Uiso 1 1 calc R U . . .
H22C H -0.015965 0.782192 0.350577 0.055 Uiso 1 1 calc R U . . .

loop_
_atom_site_aniso_label
_atom_site_aniso_U_11
_atom_site_aniso_U_22
_atom_site_aniso_U_33
_atom_site_aniso_U_23
_atom_site_aniso_U_13
_atom_site_aniso_U_12
Rh1 0.00967(8) 0.01490(8) 0.01450(9) -0.00290(5) -0.00047(4) 0.00039(4)
P1 0.0128(2) 0.0206(2) 0.0161(2) -0.00483(17) 0.00015(16) 0.00033(15)
N1 0.0144(6) 0.0139(6) 0.0144(7) -0.0008(5) 0.0000(5) 0.0019(5)
B1 0.0179(9) 0.0136(8) 0.0092(9) -0.0002(7) 0.0006(7) 0.0009(7)
C1 0.0144(8) 0.0146(8) 0.0168(8) -0.0002(6) -0.0012(6) -0.0031(6)
C2 0.0145(8) 0.0170(8) 0.0123(8) 0.0003(6) -0.0006(6) -0.0013(6)
P2 0.0180(2) 0.0186(2) 0.0188(2) -0.00292(17) -0.00384(17) 0.00476(17)
C3 0.0143(8) 0.0260(9) 0.0235(10) 0.0050(7) 0.0005(7) -0.0016(7)
C5 0.0284(10) 0.0164(8) 0.0348(11) -0.0019(7) -0.0097(8) 0.0067(7)
Cl4 0.01123(19) 0.0440(3) 0.0279(3) -0.0027(2) 0.00202(17) -0.00061(17)
C4 0.0189(8) 0.0186(8) 0.0216(9) -0.0022(7) -0.0024(7) 0.0069(7)
C6 0.0239(9) 0.0356(10) 0.0281(11) -0.0071(8) 0.0013(8) 0.0127(8)
C7 0.0229(9) 0.0222(9) 0.0251(10) 0.0006(7) -0.0064(7) 0.0069(7)
C8 0.0166(7) 0.0126(7) 0.0163(8) -0.0016(6) -0.0011(6) 0.0007(6)
C9 0.0227(9) 0.0156(8) 0.0179(9) 0.0000(6) 0.0008(7) -0.0024(7)
C10 0.0218(8) 0.0163(8) 0.0239(10) 0.0029(7) 0.0024(7) -0.0040(7)
C11 0.0212(8) 0.0122(7) 0.0252(10) 0.0001(6) -0.0054(7) -0.0009(7)
C12 0.0238(8) 0.0152(8) 0.0165(9) -0.0024(6) -0.0036(7) 0.0011(6)
C13 0.0182(8) 0.0144(7) 0.0162(9) 0.0001(6) 0.0000(7) 0.0017(6)
C14 0.0337(10) 0.0239(9) 0.0176(9) 0.0006(7) 0.0039(8) -0.0094(8)
C15 0.0265(9) 0.0188(8) 0.0297(10) 0.0015(7) -0.0086(8) -0.0052(7)
C16 0.0226(9) 0.0259(9) 0.0137(9) -0.0025(7) 0.0017(7) -0.0041(7)
C17 0.0187(9) 0.0340(10) 0.0179(9) -0.0034(7) -0.0039(7) 0.0041(7)
C18 0.0227(9) 0.0347(10) 0.0191(10) -0.0046(8) 0.0054(7) -0.0024(8)
C19 0.0193(9) 0.0234(9) 0.0276(10) -0.0110(8) -0.0004(7) -0.0001(7)
C20 0.0327(11) 0.0464(13) 0.0268(11) 0.0097(9) 0.0022(9) 0.0079(9)
C21 0.0359(11) 0.0332(11) 0.0445(13) -0.0065(10) -0.0244(10) 0.0023(9)
C22 0.0440(12) 0.0302(11) 0.0359(12) 0.0006(9) -0.0009(10) 0.0195(9)

loop_
_atom_type_symbol
_atom_type_description
_atom_type_scat_dispersion_real
_atom_type_scat_dispersion_imag
_atom_type_scat_source
C C 0.0033 0.0016 'International Tables Vol C Tables 4.2.6.8 and 6.1.1.4'
H H 0.0000 0.0000 'International Tables Vol C Tables 4.2.6.8 and 6.1.1.4'
B B 0.0013 0.0007 'International Tables Vol C Tables 4.2.6.8 and 6.1.1.4'
N N 0.0061 0.0033 'International Tables Vol C Tables 4.2.6.8 and 6.1.1.4'
P P 0.1023 0.0942 'International Tables Vol C Tables 4.2.6.8 and 6.1.1.4'
Cl Cl 0.1484 0.1585 'International Tables Vol C Tables 4.2.6.8 and 6.1.1.4'
Rh Rh -1.1178 0.9187 'International Tables Vol C Tables 4.2.6.8 and 6.1.1.4'

loop_
_exptl_crystal_face_index_h
_exptl_crystal_face_index_k
_exptl_crystal_face_index_l
_exptl_crystal_face_perp_dist
1.00 2.00 1.00 0.1020
-1.00 -2.00 -1.00 0.1350
1.00 2.00 -1.00 0.1460
-1.00 -2.00 2.00 0.0960
1.00 2.00 -2.00 0.1670
1.00 1.00 2.00 0.0750
-1.00 -1.00 -2.00 0.1760
1.00 1.00 1.00 0.0880
2.00 2.00 1.00 0.0950
1.00 1.00 0.00 0.1080
1.00 1.00 -1.00 0.1310
2.00 1.00 2.00 0.0800
-2.00 -1.00 0.00 0.1210
1.00 0.00 2.00 0.0590
2.00 1.00 -2.00 0.1130
-2.00 -1.00 2.00 0.0800
2.00 0.00 1.00 0.0730
1.00 0.00 0.00 0.0830
1.00 0.00 -1.00 0.1080
1.00 0.00 -2.00 0.1350
2.00 -1.00 2.00 0.0590
-2.00 1.00 -1.00 0.1120
2.00 -1.00 0.00 0.0750
-2.00 1.00 0.00 0.0940
2.00 -1.00 -2.00 0.0990
-1.00 1.00 -2.00 0.1620
-1.00 1.00 -1.00 0.1400
-1.00 1.00 2.00 0.0630
1.00 -1.00 -2.00 0.1200
-1.00 2.00 -2.00 0.1710
-1.00 2.00 -1.00 0.1480
-1.00 2.00 1.00 0.1160
1.00 -2.00 -1.00 0.1180
-1.00 2.00 2.00 0.1020
0.00 0.00 1.00 0.0520
0.00 0.00 -1.00 0.1870
0.00 -1.00 -2.00 0.1490
0.00 -1.00 -1.00 0.1290
0.00 -1.00 0.00 0.1200
0.00 1.00 0.00 0.1660
0.00 -1.00 2.00 0.0590

loop_
_geom_angle_atom_site_label_1
_geom_angle_atom_site_label_2
_geom_angle_atom_site_label_3
_geom_angle
_geom_angle_site_symmetry_1
_geom_angle_site_symmetry_3
_geom_angle_publ_flag
C1 Rh1 B1 74.83(7) . . ?
C1 Rh1 P1 84.34(5) . . ?
B1 Rh1 P1 97.23(5) . . ?
C1 Rh1 P2 91.98(5) . . ?
B1 Rh1 P2 103.00(5) . . ?
P1 Rh1 P2 157.732(19) . . ?
C1 Rh1 Cl4 163.18(5) . . ?
B1 Rh1 Cl4 121.91(6) . . ?
P1 Rh1 Cl4 91.302(18) . . ?
P2 Rh1 Cl4 85.909(19) . . ?
C17 P1 C18 101.37(9) . . ?
C17 P1 C19 102.99(9) . . ?
C18 P1 C19 102.42(9) . . ?
C17 P1 Rh1 123.53(6) . . ?
C18 P1 Rh1 120.06(7) . . ?
C19 P1 Rh1 103.40(7) . . ?
B1 N1 C2 109.01(13) . . ?
B1 N1 C4 128.23(14) . . ?
C2 N1 C4 122.72(13) . . ?
N1 B1 C8 131.00(15) . . ?
N1 B1 Rh1 118.76(12) . . ?
C8 B1 Rh1 109.46(12) . . ?
C2 C1 Rh1 121.74(12) . . ?
C2 C1 H1 119.1 . . ?
Rh1 C1 H1 119.1 . . ?
C1 C2 N1 113.44(14) . . ?
C1 C2 C3 122.55(15) . . ?
N1 C2 C3 123.72(14) . . ?
C21 P2 C20 103.27(11) . . ?
C21 P2 C22 103.08(11) . . ?
C20 P2 C22 100.58(11) . . ?
C21 P2 Rh1 118.56(8) . . ?
C20 P2 Rh1 121.74(7) . . ?
C22 P2 Rh1 106.72(7) . . ?
C2 C3 H3A 109.5 . . ?
C2 C3 H3B 109.5 . . ?
H3A C3 H3B 109.5 . . ?
C2 C3 H3C 109.5 . . ?
H3A C3 H3C 109.5 . . ?
H3B C3 H3C 109.5 . . ?
C4 C5 H5A 109.5 . . ?
C4 C5 H5B 109.5 . . ?
H5A C5 H5B 109.5 . . ?
C4 C5 H5C 109.5 . . ?
H5A C5 H5C 109.5 . . ?
H5B C5 H5C 109.5 . . ?
N1 C4 C5 109.96(14) . . ?
N1 C4 C7 110.31(13) . . ?
C5 C4 C7 106.86(14) . . ?
N1 C4 C6 112.03(14) . . ?
C5 C4 C6 107.86(15) . . ?
C7 C4 C6 109.65(15) . . ?
C4 C6 H6A 109.5 . . ?
C4 C6 H6B 109.5 . . ?
H6A C6 H6B 109.5 . . ?
C4 C6 H6C 109.5 . . ?
H6A C6 H6C 109.5 . . ?
H6B C6 H6C 109.5 . . ?
C4 C7 H7A 109.5 . . ?
C4 C7 H7B 109.5 . . ?
H7A C7 H7B 109.5 . . ?
C4 C7 H7C 109.5 . . ?
H7A C7 H7C 109.5 . . ?
H7B C7 H7C 109.5 . . ?
C13 C8 C9 117.65(15) . . ?
C13 C8 B1 118.42(14) . . ?
C9 C8 B1 123.47(15) . . ?
C10 C9 C8 120.03(16) . . ?
C10 C9 C14 118.55(15) . . ?
C8 C9 C14 121.41(15) . . ?
C11 C10 C9 122.09(16) . . ?
C11 C10 H10 119.0 . . ?
C9 C10 H10 119.0 . . ?
C12 C11 C10 117.69(15) . . ?
C12 C11 C15 121.12(16) . . ?
C10 C11 C15 121.18(16) . . ?
C11 C12 C13 122.00(16) . . ?
C11 C12 H12 119.0 . . ?
C13 C12 H12 119.0 . . ?
C12 C13 C8 120.31(16) . . ?
C12 C13 C16 118.07(15) . . ?
C8 C13 C16 121.62(15) . . ?
C9 C14 H14A 109.5 . . ?
C9 C14 H14B 109.5 . . ?
H14A C14 H14B 109.5 . . ?
C9 C14 H14C 109.5 . . ?
H14A C14 H14C 109.5 . . ?
H14B C14 H14C 109.5 . . ?
C11 C15 H15A 109.5 . . ?
C11 C15 H15B 109.5 . . ?
H15A C15 H15B 109.5 . . ?
C11 C15 H15C 109.5 . . ?
H15A C15 H15C 109.5 . . ?
H15B C15 H15C 109.5 . . ?
C13 C16 H16A 109.5 . . ?
C13 C16 H16B 109.5 . . ?
H16A C16 H16B 109.5 . . ?
C13 C16 H16C 109.5 . . ?
H16A C16 H16C 109.5 . . ?
H16B C16 H16C 109.5 . . ?
P1 C17 H17A 109.5 . . ?
P1 C17 H17B 109.5 . . ?
H17A C17 H17B 109.5 . . ?
P1 C17 H17C 109.5 . . ?
H17A C17 H17C 109.5 . . ?
H17B C17 H17C 109.5 . . ?
P1 C18 H18A 109.5 . . ?
P1 C18 H18B 109.5 . . ?
H18A C18 H18B 109.5 . . ?
P1 C18 H18C 109.5 . . ?
H18A C18 H18C 109.5 . . ?
H18B C18 H18C 109.5 . . ?
P1 C19 H19A 109.5 . . ?
P1 C19 H19B 109.5 . . ?
H19A C19 H19B 109.5 . . ?
P1 C19 H19C 109.5 . . ?
H19A C19 H19C 109.5 . . ?
H19B C19 H19C 109.5 . . ?
P2 C20 H20A 109.5 . . ?
P2 C20 H20B 109.5 . . ?
H20A C20 H20B 109.5 . . ?
P2 C20 H20C 109.5 . . ?
H20A C20 H20C 109.5 . . ?
H20B C20 H20C 109.5 . . ?
P2 C21 H21A 109.5 . . ?
P2 C21 H21B 109.5 . . ?
H21A C21 H21B 109.5 . . ?
P2 C21 H21C 109.5 . . ?
H21A C21 H21C 109.5 . . ?
H21B C21 H21C 109.5 . . ?
P2 C22 H22A 109.5 . . ?
P2 C22 H22B 109.5 . . ?
H22A C22 H22B 109.5 . . ?
P2 C22 H22C 109.5 . . ?
H22A C22 H22C 109.5 . . ?
H22B C22 H22C 109.5 . . ?

loop_
_geom_bond_atom_site_label_1
_geom_bond_atom_site_label_2
_geom_bond_distance
_geom_bond_site_symmetry_2
_geom_bond_publ_flag
Rh1 C1 1.9990(17) . ?
Rh1 B1 2.0251(19) . ?
Rh1 P1 2.2890(5) . ?
Rh1 P2 2.3081(5) . ?
Rh1 Cl4 2.4400(8) . ?
P1 C17 1.8118(18) . ?
P1 C18 1.8179(19) . ?
P1 C19 1.823(2) . ?
N1 B1 1.426(2) . ?
N1 C2 1.441(2) . ?
N1 C4 1.498(2) . ?
B1 C8 1.584(2) . ?
C1 C2 1.335(2) . ?
C1 H1 0.9500 . ?
C2 C3 1.509(2) . ?
P2 C21 1.812(2) . ?
P2 C20 1.817(2) . ?
P2 C22 1.818(2) . ?
C3 H3A 0.9800 . ?
C3 H3B 0.9800 . ?
C3 H3C 0.9800 . ?
C5 C4 1.522(3) . ?
C5 H5A 0.9800 . ?
C5 H5B 0.9800 . ?
C5 H5C 0.9800 . ?
C4 C7 1.541(2) . ?
C4 C6 1.541(3) . ?
C6 H6A 0.9800 . ?
C6 H6B 0.9800 . ?
C6 H6C 0.9800 . ?
C7 H7A 0.9800 . ?
C7 H7B 0.9800 . ?
C7 H7C 0.9800 . ?
C8 C13 1.413(2) . ?
C8 C9 1.413(2) . ?
C9 C10 1.394(2) . ?
C9 C14 1.503(2) . ?
C10 C11 1.388(3) . ?
C10 H10 0.9500 . ?
C11 C12 1.385(2) . ?
C11 C15 1.510(2) . ?
C12 C13 1.392(2) . ?
C12 H12 0.9500 . ?
C13 C16 1.510(2) . ?
C14 H14A 0.9800 . ?
C14 H14B 0.9800 . ?
C14 H14C 0.9800 . ?
C15 H15A 0.9800 . ?
C15 H15B 0.9800 . ?
C15 H15C 0.9800 . ?
C16 H16A 0.9800 . ?
C16 H16B 0.9800 . ?
C16 H16C 0.9800 . ?
C17 H17A 0.9800 . ?
C17 H17B 0.9800 . ?
C17 H17C 0.9800 . ?
C18 H18A 0.9800 . ?
C18 H18B 0.9800 . ?
C18 H18C 0.9800 . ?
C19 H19A 0.9800 . ?
C19 H19B 0.9800 . ?
C19 H19C 0.9800 . ?
C20 H20A 0.9800 . ?
C20 H20B 0.9800 . ?
C20 H20C 0.9800 . ?
C21 H21A 0.9800 . ?
C21 H21B 0.9800 . ?
C21 H21C 0.9800 . ?
C22 H22A 0.9800 . ?
C22 H22B 0.9800 . ?
C22 H22C 0.9800 . ?

loop_
_geom_torsion_atom_site_label_1
_geom_torsion_atom_site_label_2
_geom_torsion_atom_site_label_3
_geom_torsion_atom_site_label_4
_geom_torsion
_geom_torsion_site_symmetry_1
_geom_torsion_site_symmetry_2
_geom_torsion_site_symmetry_3
_geom_torsion_site_symmetry_4
_geom_torsion_publ_flag
C2 N1 B1 C8 153.11(17) . . . . ?
C4 N1 B1 C8 -29.0(3) . . . . ?
C2 N1 B1 Rh1 -15.64(18) . . . . ?
C4 N1 B1 Rh1 162.28(13) . . . . ?
Rh1 C1 C2 N1 4.0(2) . . . . ?
Rh1 C1 C2 C3 178.02(13) . . . . ?
B1 N1 C2 C1 7.2(2) . . . . ?
C4 N1 C2 C1 -170.82(15) . . . . ?
B1 N1 C2 C3 -166.70(16) . . . . ?
C4 N1 C2 C3 15.2(2) . . . . ?
B1 N1 C4 C5 2.8(2) . . . . ?
C2 N1 C4 C5 -179.53(15) . . . . ?
B1 N1 C4 C7 -114.80(18) . . . . ?
C2 N1 C4 C7 62.9(2) . . . . ?
B1 N1 C4 C6 122.74(18) . . . . ?
C2 N1 C4 C6 -59.6(2) . . . . ?
N1 B1 C8 C13 -66.2(2) . . . . ?
Rh1 B1 C8 C13 103.38(15) . . . . ?
N1 B1 C8 C9 121.8(2) . . . . ?
Rh1 B1 C8 C9 -68.62(18) . . . . ?
C13 C8 C9 C10 -4.2(2) . . . . ?
B1 C8 C9 C10 167.90(16) . . . . ?
C13 C8 C9 C14 176.93(16) . . . . ?
B1 C8 C9 C14 -11.0(3) . . . . ?
C8 C9 C10 C11 0.6(3) . . . . ?
C14 C9 C10 C11 179.50(16) . . . . ?
C9 C10 C11 C12 3.4(3) . . . . ?
C9 C10 C11 C15 -175.85(16) . . . . ?
C10 C11 C12 C13 -3.7(2) . . . . ?
C15 C11 C12 C13 175.54(16) . . . . ?
C11 C12 C13 C8 0.1(2) . . . . ?
C11 C12 C13 C16 179.86(15) . . . . ?
C9 C8 C13 C12 3.9(2) . . . . ?
B1 C8 C13 C12 -168.60(15) . . . . ?
C9 C8 C13 C16 -175.93(15) . . . . ?
B1 C8 C13 C16 11.6(2) . . . . ?
